data_7223442
loop_
_publ_author_name
'Dandia, Anshu'
'Parewa, Vijay'
'Kumari, Sukhbeer'
'Bansal, Sarika'
'Sharma, Amit'

_publ_section_title
;
 Imposed hydrophobic interactions by NaCl: accountable attribute for the
 synthesis of spiro[acenaphthylene-1,5&#x2032;-pyrrolo[1,2-c]thiazole]
 derivatives via 1,3-dipolar cycloaddition reaction in aqueous medium
;
_journal_issue 8
_journal_name_full 'Green Chem.'
_journal_page_first 2488
_journal_paper_doi 10.1039/C5GC02816G
_journal_volume 18
_journal_year 2016
_chemical_formula_moiety 'C28 H24 N2 O3 S'
_chemical_formula_sum 'C28 H24 N2 O3 S'
_chemical_formula_weight 468.55
_chemical_name_systematic
; 
 ? 
;
_space_group_IT_number 2
_symmetry_cell_setting triclinic
_symmetry_space_group_name_Hall '-P 1'
_symmetry_space_group_name_H-M 'P -1'
_atom_sites_solution_hydrogens geom
_atom_sites_solution_primary direct
_atom_sites_solution_secondary difmap
_audit_creation_method SHELXL-97
_audit_update_record
;
2014-12-14 deposited with the CCDC.
2015-12-09 downloaded from the CCDC.
;
_cell_angle_alpha 79.449(4)
_cell_angle_beta 76.110(4)
_cell_angle_gamma 80.803(3)
_cell_formula_units_Z 2
_cell_length_a 9.0258(9)
_cell_length_b 11.0099(10)
_cell_length_c 12.4506(12)
_cell_measurement_reflns_used 2977
_cell_measurement_temperature 296(2)
_cell_measurement_theta_max 55.373
_cell_measurement_theta_min 4.700
_cell_volume 1172.0(2)
_computing_cell_refinement 'APEX2/SAINT (Bruker, 2004)'
_computing_data_collection 'APEX2 (Bruker, 2004)'
_computing_data_reduction 'SAINT/XPREP (Bruker, 2004)'
_computing_molecular_graphics 'ORTEP3 (Farrugia, 1997) and Mercury (Bruno et al., 2002)'
_computing_publication_material 'SHELXL-97 (Sheldrick, 1997)'
_computing_structure_refinement 'SHELXL-97 (Sheldrick, 1997)'
_computing_structure_solution 'SIR92 (Altornare et al., 1993)'
_diffrn_ambient_temperature 296(2)
_diffrn_measured_fraction_theta_full 0.968
_diffrn_measured_fraction_theta_max 0.968
_diffrn_measurement_device_type 'Bruker axs kappa apex2 CCD Diffractometer'
_diffrn_measurement_method '\w and \f scan'
_diffrn_radiation_monochromator graphite
_diffrn_radiation_source 'fine-focus sealed tube'
_diffrn_radiation_type MoK\a
_diffrn_radiation_wavelength 0.71073
_diffrn_reflns_av_R_equivalents 0.0193
_diffrn_reflns_av_sigmaI/netI 0.0405
_diffrn_reflns_limit_h_max 11
_diffrn_reflns_limit_h_min -11
_diffrn_reflns_limit_k_max 14
_diffrn_reflns_limit_k_min -14
_diffrn_reflns_limit_l_max 12
_diffrn_reflns_limit_l_min -16
_diffrn_reflns_number 9142
_diffrn_reflns_theta_full 28.26
_diffrn_reflns_theta_max 28.26
_diffrn_reflns_theta_min 1.70
_exptl_absorpt_coefficient_mu 0.172
_exptl_absorpt_correction_T_max 0.9503
_exptl_absorpt_correction_T_min 0.9424
_exptl_absorpt_correction_type multi-scan
_exptl_absorpt_process_details 'SADABS (Bruker, 1999)'
_exptl_crystal_colour gold
_exptl_crystal_density_diffrn 1.328
_exptl_crystal_density_method 'not measured'
_exptl_crystal_description block
_exptl_crystal_F_000 492
_exptl_crystal_size_max 0.35
_exptl_crystal_size_mid 0.30
_exptl_crystal_size_min 0.30
_refine_diff_density_max 0.331
_refine_diff_density_min -0.302
_refine_diff_density_rms 0.088
_refine_ls_extinction_method none
_refine_ls_goodness_of_fit_ref 1.068
_refine_ls_hydrogen_treatment constr
_refine_ls_matrix_type full
_refine_ls_number_parameters 309
_refine_ls_number_reflns 5609
_refine_ls_number_restraints 0
_refine_ls_restrained_S_all 1.068
_refine_ls_R_factor_all 0.0756
_refine_ls_R_factor_gt 0.0496
_refine_ls_shift/su_max 0.022
_refine_ls_shift/su_mean 0.000
_refine_ls_structure_factor_coef Fsqd
_refine_ls_weighting_details 'calc w=1/[\s^2^(Fo^2^)+(0.0931P)^2^+0.0294P] where P=(Fo^2^+2Fc^2^)/3'
_refine_ls_weighting_scheme calc
_refine_ls_wR_factor_gt 0.1400
_refine_ls_wR_factor_ref 0.1625
_reflns_number_gt 3956
_reflns_number_total 5609
_reflns_threshold_expression >2sigma(I)
_cod_data_source_file c5gc02816g2.cif
_cod_data_source_block shelxl
_cod_depositor_comments 'Adding full bibliography for 7223442.cif.'
_cod_original_cell_volume 1172.03(19)
_cod_original_sg_symbol_H-M P-1
_cod_database_code 7223442

loop_
_symmetry_equiv_pos_as_xyz
'x, y, z'
'-x, -y, -z'

loop_
_atom_site_label
_atom_site_type_symbol
_atom_site_fract_x
_atom_site_fract_y
_atom_site_fract_z
_atom_site_U_iso_or_equiv
_atom_site_adp_type
_atom_site_occupancy
_atom_site_symmetry_multiplicity
_atom_site_calc_flag
_atom_site_refinement_flags
S1 S 0.64301(6) 0.51264(5) 0.33024(5) 0.05035(18) Uani 1 1 d .
O1 O 1.07847(19) 0.92023(12) 0.21429(13) 0.0542(4) Uani 1 1 d .
O2 O 1.0502(2) 0.81486(15) 0.08411(13) 0.0686(5) Uani 1 1 d .
O3 O 0.96242(19) 0.76817(14) 0.52434(12) 0.0574(4) Uani 1 1 d .
N1 N 0.83231(17) 0.61546(13) 0.41018(13) 0.0378(4) Uani 1 1 d .
N2 N 1.2731(2) 0.67673(18) 0.36070(17) 0.0551(5) Uani 1 1 d .
C1 C 1.5220(3) 0.2982(2) -0.0204(2) 0.0648(7) Uani 1 1 d .
H1A H 1.4927 0.2173 -0.0171 0.097 Uiso 1 1 calc R
H1B H 1.6115 0.2899 0.0104 0.097 Uiso 1 1 calc R
H1C H 1.5445 0.3378 -0.0969 0.097 Uiso 1 1 calc R
C2 C 1.3917(2) 0.37639(18) 0.04619(18) 0.0466(5) Uani 1 1 d .
C3 C 1.3826(2) 0.37862(18) 0.15882(18) 0.0480(5) Uani 1 1 d .
H3 H 1.4595 0.3330 0.1929 0.058 Uiso 1 1 calc R
C4 C 1.2615(2) 0.44735(18) 0.22136(17) 0.0433(5) Uani 1 1 d .
H4 H 1.2569 0.4456 0.2971 0.052 Uiso 1 1 calc R
C5 C 1.1476(2) 0.51845(16) 0.17279(15) 0.0352(4) Uani 1 1 d .
C6 C 1.0095(2) 0.59108(15) 0.23803(15) 0.0333(4) Uani 1 1 d .
H6 H 0.9338 0.6133 0.1907 0.040 Uiso 1 1 calc R
C7 C 1.0302(2) 0.71286(15) 0.27491(14) 0.0338(4) Uani 1 1 d .
C8 C 0.8721(2) 0.74074(16) 0.35969(15) 0.0347(4) Uani 1 1 d .
C9 C 0.7547(2) 0.83079(16) 0.30507(16) 0.0376(4) Uani 1 1 d .
C10 C 0.7180(2) 0.93782(16) 0.35794(16) 0.0361(4) Uani 1 1 d .
C11 C 0.6134(2) 1.03990(17) 0.32907(18) 0.0435(5) Uani 1 1 d .
C12 C 0.5907(2) 1.13912(18) 0.3915(2) 0.0509(5) Uani 1 1 d .
H12 H 0.5228 1.2093 0.3753 0.061 Uiso 1 1 calc R
C13 C 0.6661(2) 1.13369(19) 0.4747(2) 0.0510(5) Uani 1 1 d .
H13 H 0.6488 1.2009 0.5136 0.061 Uiso 1 1 calc R
C14 C 0.6852(3) 0.82668(19) 0.22045(19) 0.0516(5) Uani 1 1 d .
H14 H 0.7079 0.7581 0.1829 0.062 Uiso 1 1 calc R
C15 C 0.5775(3) 0.9282(2) 0.1903(2) 0.0620(6) Uani 1 1 d .
H15 H 0.5288 0.9241 0.1334 0.074 Uiso 1 1 calc R
C16 C 0.5426(3) 1.03173(19) 0.2414(2) 0.0572(6) Uani 1 1 d .
H16 H 0.4723 1.0969 0.2186 0.069 Uiso 1 1 calc R
C17 C 0.9300(2) 0.51909(16) 0.34825(15) 0.0353(4) Uani 1 1 d .
H17 H 1.0070 0.4752 0.3899 0.042 Uiso 1 1 calc R
C18 C 0.8296(2) 0.42682(17) 0.33295(19) 0.0451(5) Uani 1 1 d .
H18A H 0.8226 0.3582 0.3944 0.054 Uiso 1 1 calc R
H18B H 0.8724 0.3937 0.2635 0.054 Uiso 1 1 calc R
C19 C 0.6718(2) 0.59411(19) 0.43732(18) 0.0478(5) Uani 1 1 d .
H19A H 0.6057 0.6728 0.4383 0.057 Uiso 1 1 calc R
H19B H 0.6471 0.5442 0.5105 0.057 Uiso 1 1 calc R
C20 C 1.1641(2) 0.69364(17) 0.32742(16) 0.0384(4) Uani 1 1 d .
C21 C 1.0544(2) 0.82080(17) 0.17760(17) 0.0430(5) Uani 1 1 d .
C22 C 1.0895(4) 1.0349(2) 0.1342(2) 0.0884(10) Uani 1 1 d .
H22A H 1.1885 1.0296 0.0821 0.106 Uiso 1 1 calc R
H22B H 1.0100 1.0452 0.0917 0.106 Uiso 1 1 calc R
C23 C 1.0728(5) 1.1386(3) 0.1897(3) 0.1215(15) Uani 1 1 d .
H23A H 0.9666 1.1579 0.2247 0.182 Uiso 1 1 calc R
H23B H 1.1070 1.2088 0.1366 0.182 Uiso 1 1 calc R
H23C H 1.1334 1.1197 0.2457 0.182 Uiso 1 1 calc R
C24 C 1.2781(2) 0.4469(2) -0.00176(18) 0.0510(5) Uani 1 1 d .
H24 H 1.2815 0.4471 -0.0770 0.061 Uiso 1 1 calc R
C25 C 1.1579(2) 0.51813(19) 0.05996(16) 0.0432(5) Uani 1 1 d .
H25 H 1.0833 0.5663 0.0251 0.052 Uiso 1 1 calc R
C26 C 0.8884(2) 0.81125(17) 0.45489(16) 0.0387(4) Uani 1 1 d .
C27 C 0.7937(2) 0.93244(17) 0.44483(16) 0.0367(4) Uani 1 1 d .
C28 C 0.7690(2) 1.03053(18) 0.50405(18) 0.0442(5) Uani 1 1 d .
H28 H 0.8190 1.0283 0.5617 0.053 Uiso 1 1 calc R

loop_
_atom_site_aniso_label
_atom_site_aniso_U_11
_atom_site_aniso_U_22
_atom_site_aniso_U_33
_atom_site_aniso_U_23
_atom_site_aniso_U_13
_atom_site_aniso_U_12
S1 0.0410(3) 0.0510(3) 0.0587(4) -0.0080(3) -0.0090(2) -0.0077(2)
O1 0.0770(10) 0.0304(7) 0.0542(9) 0.0048(6) -0.0152(8) -0.0151(7)
O2 0.1192(15) 0.0458(9) 0.0390(9) 0.0018(7) -0.0194(9) -0.0104(9)
O3 0.0760(10) 0.0519(9) 0.0503(9) -0.0148(7) -0.0332(8) 0.0125(8)
N1 0.0427(8) 0.0280(7) 0.0389(9) -0.0045(6) -0.0040(7) -0.0014(6)
N2 0.0536(10) 0.0526(11) 0.0670(12) -0.0199(10) -0.0244(9) 0.0004(9)
C1 0.0605(13) 0.0553(14) 0.0756(17) -0.0330(13) 0.0083(12) -0.0066(11)
C2 0.0458(10) 0.0385(10) 0.0566(13) -0.0219(10) 0.0015(9) -0.0112(9)
C3 0.0473(11) 0.0361(10) 0.0601(13) -0.0147(10) -0.0119(10) 0.0054(8)
C4 0.0502(11) 0.0387(10) 0.0412(11) -0.0130(9) -0.0111(8) 0.0039(8)
C5 0.0390(9) 0.0305(9) 0.0376(10) -0.0089(8) -0.0075(7) -0.0055(7)
C6 0.0385(9) 0.0280(8) 0.0343(9) -0.0060(7) -0.0106(7) -0.0010(7)
C7 0.0402(9) 0.0274(8) 0.0320(9) -0.0035(7) -0.0077(7) -0.0005(7)
C8 0.0436(9) 0.0271(8) 0.0337(9) -0.0058(7) -0.0116(7) 0.0011(7)
C9 0.0450(10) 0.0290(9) 0.0397(10) -0.0063(8) -0.0130(8) 0.0002(7)
C10 0.0381(9) 0.0260(8) 0.0435(10) -0.0068(7) -0.0075(8) -0.0022(7)
C11 0.0443(10) 0.0299(9) 0.0569(12) -0.0071(9) -0.0157(9) 0.0011(8)
C12 0.0529(11) 0.0301(9) 0.0686(15) -0.0117(10) -0.0149(11) 0.0052(8)
C13 0.0569(12) 0.0349(10) 0.0635(14) -0.0200(10) -0.0103(11) -0.0023(9)
C14 0.0687(13) 0.0359(10) 0.0581(13) -0.0154(10) -0.0317(11) 0.0073(9)
C15 0.0802(16) 0.0457(12) 0.0741(16) -0.0145(12) -0.0517(14) 0.0105(11)
C16 0.0642(13) 0.0358(11) 0.0779(16) -0.0069(11) -0.0385(12) 0.0092(10)
C17 0.0384(9) 0.0265(8) 0.0390(10) -0.0032(7) -0.0082(7) 0.0001(7)
C18 0.0448(10) 0.0320(9) 0.0565(13) -0.0074(9) -0.0059(9) -0.0060(8)
C19 0.0438(10) 0.0419(11) 0.0493(12) -0.0078(9) 0.0042(9) -0.0012(8)
C20 0.0452(10) 0.0305(9) 0.0392(10) -0.0090(8) -0.0069(8) -0.0031(8)
C21 0.0534(11) 0.0322(9) 0.0399(11) -0.0009(8) -0.0090(9) -0.0021(8)
C22 0.149(3) 0.0363(12) 0.0693(18) 0.0143(12) -0.0141(19) -0.0211(16)
C23 0.201(5) 0.0446(16) 0.115(3) 0.0095(18) -0.032(3) -0.031(2)
C24 0.0582(12) 0.0577(13) 0.0407(11) -0.0214(10) -0.0045(10) -0.0113(10)
C25 0.0455(10) 0.0474(11) 0.0405(11) -0.0116(9) -0.0119(8) -0.0071(9)
C26 0.0420(9) 0.0354(9) 0.0384(10) -0.0082(8) -0.0097(8) 0.0004(8)
C27 0.0377(9) 0.0327(9) 0.0403(10) -0.0094(8) -0.0078(8) -0.0032(7)
C28 0.0452(10) 0.0397(10) 0.0509(12) -0.0162(9) -0.0090(9) -0.0057(8)

loop_
_atom_type_symbol
_atom_type_description
_atom_type_scat_dispersion_real
_atom_type_scat_dispersion_imag
_atom_type_scat_source
C C 0.0033 0.0016 'International Tables Vol C Tables 4.2.6.8 and 6.1.1.4'
H H 0.0000 0.0000 'International Tables Vol C Tables 4.2.6.8 and 6.1.1.4'
N N 0.0061 0.0033 'International Tables Vol C Tables 4.2.6.8 and 6.1.1.4'
O O 0.0106 0.0060 'International Tables Vol C Tables 4.2.6.8 and 6.1.1.4'
S S 0.1246 0.1234 'International Tables Vol C Tables 4.2.6.8 and 6.1.1.4'

loop_
_geom_angle_atom_site_label_1
_geom_angle_atom_site_label_2
_geom_angle_atom_site_label_3
_geom_angle
C18 S1 C19 87.34(10)
C21 O1 C22 116.80(19)
C19 N1 C8 118.80(15)
C19 N1 C17 111.02(14)
C8 N1 C17 111.72(13)
C2 C1 H1A 109.5
C2 C1 H1B 109.5
H1A C1 H1B 109.5
C2 C1 H1C 109.5
H1A C1 H1C 109.5
H1B C1 H1C 109.5
C24 C2 C3 117.68(17)
C24 C2 C1 121.4(2)
C3 C2 C1 120.9(2)
C4 C3 C2 121.3(2)
C4 C3 H3 119.3
C2 C3 H3 119.3
C5 C4 C3 120.83(19)
C5 C4 H4 119.6
C3 C4 H4 119.6
C4 C5 C25 117.91(16)
C4 C5 C6 123.04(16)
C25 C5 C6 118.98(17)
C5 C6 C17 114.92(14)
C5 C6 C7 119.02(14)
C17 C6 C7 102.00(14)
C5 C6 H6 106.7
C17 C6 H6 106.7
C7 C6 H6 106.7
C20 C7 C21 107.61(15)
C20 C7 C6 110.54(14)
C21 C7 C6 113.13(15)
C20 C7 C8 113.05(15)
C21 C7 C8 110.60(14)
C6 C7 C8 101.96(13)
N1 C8 C9 118.03(15)
N1 C8 C26 108.77(14)
C9 C8 C26 102.17(13)
N1 C8 C7 102.72(13)
C9 C8 C7 112.87(14)
C26 C8 C7 112.56(14)
C14 C9 C10 118.09(18)
C14 C9 C8 133.50(16)
C10 C9 C8 108.41(16)
C27 C10 C11 122.29(17)
C27 C10 C9 113.79(17)
C11 C10 C9 123.90(18)
C10 C11 C16 116.32(17)
C10 C11 C12 116.0(2)
C16 C11 C12 127.7(2)
C13 C12 C11 121.2(2)
C13 C12 H12 119.4
C11 C12 H12 119.4
C12 C13 C28 122.36(19)
C12 C13 H13 118.8
C28 C13 H13 118.8
C9 C14 C15 119.15(19)
C9 C14 H14 120.4
C15 C14 H14 120.4
C16 C15 C14 122.6(2)
C16 C15 H15 118.7
C14 C15 H15 118.7
C15 C16 C11 119.9(2)
C15 C16 H16 120.0
C11 C16 H16 120.0
N1 C17 C18 109.30(14)
N1 C17 C6 104.69(13)
C18 C17 C6 113.50(16)
N1 C17 H17 109.7
C18 C17 H17 109.7
C6 C17 H17 109.7
C17 C18 S1 106.18(12)
C17 C18 H18A 110.5
S1 C18 H18A 110.5
C17 C18 H18B 110.5
S1 C18 H18B 110.5
H18A C18 H18B 108.7
N1 C19 S1 107.52(12)
N1 C19 H19A 110.2
S1 C19 H19A 110.2
N1 C19 H19B 110.2
S1 C19 H19B 110.2
H19A C19 H19B 108.5
N2 C20 C7 175.1(2)
O2 C21 O1 125.90(19)
O2 C21 C7 124.24(18)
O1 C21 C7 109.85(17)
C23 C22 O1 110.7(3)
C23 C22 H22A 109.5
O1 C22 H22A 109.5
C23 C22 H22B 109.5
O1 C22 H22B 109.5
H22A C22 H22B 108.1
C22 C23 H23A 109.5
C22 C23 H23B 109.5
H23A C23 H23B 109.5
C22 C23 H23C 109.5
H23A C23 H23C 109.5
H23B C23 H23C 109.5
C2 C24 C25 121.27(19)
C2 C24 H24 119.4
C25 C24 H24 119.4
C5 C25 C24 121.0(2)
C5 C25 H25 119.5
C24 C25 H25 119.5
O3 C26 C27 127.77(18)
O3 C26 C8 124.28(16)
C27 C26 C8 107.90(16)
C28 C27 C10 120.21(18)
C28 C27 C26 132.17(19)
C10 C27 C26 107.61(15)
C27 C28 C13 117.9(2)
C27 C28 H28 121.1
C13 C28 H28 121.1

loop_
_geom_bond_atom_site_label_1
_geom_bond_atom_site_label_2
_geom_bond_distance
S1 C18 1.799(2)
S1 C19 1.824(2)
O1 C21 1.327(2)
O1 C22 1.459(3)
O2 C21 1.188(2)
O3 C26 1.202(2)
N1 C19 1.454(2)
N1 C8 1.469(2)
N1 C17 1.474(2)
N2 C20 1.133(3)
C1 C2 1.510(3)
C1 H1A 0.9600
C1 H1B 0.9600
C1 H1C 0.9600
C2 C24 1.371(3)
C2 C3 1.390(3)
C3 C4 1.384(3)
C3 H3 0.9300
C4 C5 1.380(3)
C4 H4 0.9300
C5 C25 1.386(3)
C5 C6 1.512(2)
C6 C17 1.529(2)
C6 C7 1.546(2)
C6 H6 0.9800
C7 C20 1.476(3)
C7 C21 1.535(3)
C7 C8 1.582(2)
C8 C9 1.526(3)
C8 C26 1.577(3)
C9 C14 1.360(3)
C9 C10 1.409(2)
C10 C27 1.400(3)
C10 C11 1.400(3)
C11 C16 1.413(3)
C11 C12 1.415(3)
C12 C13 1.357(3)
C12 H12 0.9300
C13 C28 1.400(3)
C13 H13 0.9300
C14 C15 1.417(3)
C14 H14 0.9300
C15 C16 1.363(3)
C15 H15 0.9300
C16 H16 0.9300
C17 C18 1.529(3)
C17 H17 0.9800
C18 H18A 0.9700
C18 H18B 0.9700
C19 H19A 0.9700
C19 H19B 0.9700
C22 C23 1.411(4)
C22 H22A 0.9700
C22 H22B 0.9700
C23 H23A 0.9600
C23 H23B 0.9600
C23 H23C 0.9600
C24 C25 1.389(3)
C24 H24 0.9300
C25 H25 0.9300
C26 C27 1.467(3)
C27 C28 1.377(2)
C28 H28 0.9300
